data_4509688
loop_
_publ_author_name
'Chang, Ze'
'Zhang, Ai-Shun'
'Hu, Tong-Liang'
'Bu, Xian-He'

_publ_section_title
;
 ZnIICoordination Poylmers Based on 2,3,6,7-Anthracenetetracarboxylic
 Acid: Synthesis, Structures, and Luminescence Properties
;
_journal_issue 11
_journal_name_full 'Crystal Growth &amp; Design'
_journal_page_first 4840
_journal_paper_doi 10.1021/cg900659r
_journal_volume 9
_journal_year 2009
_chemical_formula_sum 'C20 H21 N3 O6 Zn'
_chemical_formula_weight 464.79
_chemical_name_systematic
; 
 ? 
;
_space_group_IT_number 14
_symmetry_cell_setting monoclinic
_symmetry_space_group_name_Hall '-P 2ybc'
_symmetry_space_group_name_H-M 'P 1 21/c 1'
_atom_sites_solution_hydrogens geom
_atom_sites_solution_primary direct
_atom_sites_solution_secondary difmap
_audit_creation_method SHELXL-97
_cell_angle_alpha 90.00
_cell_angle_beta 119.65(2)
_cell_angle_gamma 90.00
_cell_formula_units_Z 4
_cell_length_a 9.869(2)
_cell_length_b 19.785(4)
_cell_length_c 11.900(5)
_cell_measurement_reflns_used 4988
_cell_measurement_temperature 293(2)
_cell_measurement_theta_max 27.8605
_cell_measurement_theta_min 2.0586
_cell_volume 2019.3(11)
_computing_cell_refinement 'CrystalClear (Rigaku/MSC Inc., 2005)'
_computing_data_collection 'CrystalClear (Rigaku/MSC Inc., 2005)'
_computing_data_reduction 'CrystalClear (Rigaku/MSC Inc., 2005)'
_computing_molecular_graphics 'Bruker SHELXTL'
_computing_publication_material 'Bruker SHELXTL'
_computing_structure_refinement 'SHELXL-97 (Sheldrick, 1997)'
_computing_structure_solution 'SHELXS-97 (Sheldrick, 1990)'
_diffrn_ambient_temperature 293(2)
_diffrn_measured_fraction_theta_full 0.998
_diffrn_measured_fraction_theta_max 0.998
_diffrn_measurement_device_type 'Saturn70 (4x4 bin mode)'
_diffrn_measurement_method dtprofit.ref
_diffrn_radiation_monochromator Confocal
_diffrn_radiation_source 'Rotating Anode'
_diffrn_radiation_type MoK\a
_diffrn_radiation_wavelength 0.71073
_diffrn_reflns_av_R_equivalents 0.0483
_diffrn_reflns_av_sigmaI/netI 0.0391
_diffrn_reflns_limit_h_max 12
_diffrn_reflns_limit_h_min -12
_diffrn_reflns_limit_k_max 26
_diffrn_reflns_limit_k_min -26
_diffrn_reflns_limit_l_max 15
_diffrn_reflns_limit_l_min -15
_diffrn_reflns_number 25130
_diffrn_reflns_theta_full 27.86
_diffrn_reflns_theta_max 27.86
_diffrn_reflns_theta_min 2.06
_diffrn_standards_decay_% none
_diffrn_standards_interval_count none
_diffrn_standards_number none
_exptl_absorpt_coefficient_mu 1.259
_exptl_absorpt_correction_type none
_exptl_crystal_colour yellow
_exptl_crystal_density_diffrn 1.529
_exptl_crystal_density_method 'not measured'
_exptl_crystal_description block
_exptl_crystal_F_000 960
_exptl_crystal_size_max 0.20
_exptl_crystal_size_mid 0.20
_exptl_crystal_size_min 0.15
_refine_diff_density_max 0.840
_refine_diff_density_min -0.459
_refine_diff_density_rms 0.084
_refine_ls_extinction_method none
_refine_ls_goodness_of_fit_ref 1.128
_refine_ls_hydrogen_treatment mixed
_refine_ls_matrix_type full
_refine_ls_number_parameters 315
_refine_ls_number_reflns 4799
_refine_ls_number_restraints 0
_refine_ls_restrained_S_all 1.128
_refine_ls_R_factor_all 0.0653
_refine_ls_R_factor_gt 0.0558
_refine_ls_shift/su_max 0.001
_refine_ls_shift/su_mean 0.000
_refine_ls_structure_factor_coef Fsqd
_refine_ls_weighting_details 'calc w=1/[\s^2^(Fo^2^)+(0.0439P)^2^+2.5245P] where P=(Fo^2^+2Fc^2^)/3'
_refine_ls_weighting_scheme calc
_refine_ls_wR_factor_gt 0.1119
_refine_ls_wR_factor_ref 0.1176
_reflns_number_gt 4202
_reflns_number_total 4799
_reflns_threshold_expression >2sigma(I)
_cod_data_source_file cg900659rsup1.cif
_cod_data_source_block 2
_cod_depositor_comments
;
The following automatic conversions were performed:

'_symmetry_cell_setting' value 'Monoclinic' changed to 'monoclinic'
according to /home/saulius/struct/CIF-dictionaries/cif_core.dic
dictionary named 'cif_core.dic' version 2.4.2 from 2011-04-26.

Automatic conversion script
Id: cif_fix_values 1891 2012-01-12 08:04:46Z andrius 
;
_cod_original_cell_volume 2019.3(10)
_cod_original_sg_symbol_H-M 'P 21/c'
_cod_database_code 4509688

loop_
_symmetry_equiv_pos_as_xyz
'x, y, z'
'-x, y+1/2, -z+1/2'
'-x, -y, -z'
'x, -y-1/2, z-1/2'

loop_
_atom_site_label
_atom_site_type_symbol
_atom_site_fract_x
_atom_site_fract_y
_atom_site_fract_z
_atom_site_U_iso_or_equiv
_atom_site_adp_type
_atom_site_occupancy
_atom_site_symmetry_multiplicity
_atom_site_calc_flag
_atom_site_refinement_flags
C1 C 0.1578(4) 0.71298(16) 0.3355(3) 0.0295(7) Uani 1 1 d .
C2 C 0.2495(3) 0.65055(15) 0.3453(3) 0.0258(6) Uani 1 1 d .
C3 C 0.3374(4) 0.62342(15) 0.4648(3) 0.0261(6) Uani 1 1 d .
H3 H 0.3435 0.6459 0.5358 0.031 Uiso 1 1 calc R
C4 C 0.4209(4) 0.56146(15) 0.4852(3) 0.0265(6) Uani 1 1 d .
C5 C 0.4124(4) 0.52799(15) 0.3756(3) 0.0277(6) Uani 1 1 d .
C6 C 0.3210(4) 0.55801(15) 0.2514(3) 0.0282(6) Uani 1 1 d .
H6 H 0.3148 0.5366 0.1794 0.034 Uiso 1 1 calc R
C7 C 0.2424(3) 0.61698(15) 0.2349(3) 0.0262(6) Uani 1 1 d .
C8 C 0.5078(4) 0.53308(16) 0.6078(3) 0.0298(7) Uani 1 1 d .
H8 H 0.5129 0.5548 0.6791 0.036 Uiso 1 1 calc R
C9 C 0.1584(3) 0.64896(15) 0.1036(3) 0.0259(6) Uani 1 1 d .
C10 C 0.0342(4) 0.86197(16) 0.1295(3) 0.0352(8) Uani 1 1 d .
H10 H 0.0634 0.8175 0.1272 0.042 Uiso 1 1 calc R
C11 C 0.0336(4) 0.90733(16) 0.0414(3) 0.0372(8) Uani 1 1 d .
H11 H 0.0579 0.8926 -0.0208 0.045 Uiso 1 1 calc R
C12 C -0.0027(4) 0.97433(15) 0.0445(3) 0.0257(6) Uani 1 1 d .
C13 C -0.0461(5) 0.99137(19) 0.1352(4) 0.0504(11) Uani 1 1 d .
H13 H -0.0749 1.0355 0.1401 0.060 Uiso 1 1 calc R
C14 C -0.0464(5) 0.94266(18) 0.2184(4) 0.0484(10) Uani 1 1 d .
H14 H -0.0770 0.9552 0.2779 0.058 Uiso 1 1 calc R
C15 C -0.2157(4) 0.78324(17) 0.4223(3) 0.0314(7) Uani 1 1 d .
H15 H -0.1318 0.7807 0.5060 0.038 Uiso 1 1 calc R
C16 C -0.3697(5) 0.7386(3) 0.5115(4) 0.0576(12) Uani 1 1 d .
H16A H -0.3857 0.6906 0.5028 0.086 Uiso 1 1 calc R
H16B H -0.4579 0.7599 0.5102 0.086 Uiso 1 1 calc R
H16C H -0.2773 0.7485 0.5919 0.086 Uiso 1 1 calc R
C17 C -0.4903(4) 0.7671(3) 0.2764(3) 0.0550(11) Uani 1 1 d .
H17A H -0.4630 0.7844 0.2148 0.083 Uiso 1 1 calc R
H17B H -0.5663 0.7962 0.2794 0.083 Uiso 1 1 calc R
H17C H -0.5330 0.7225 0.2512 0.083 Uiso 1 1 calc R
C18 C 0.7600(9) 0.9358(3) 0.5471(7) 0.0780(17) Uani 1 1 d .
C19 C 0.6532(8) 0.9057(4) 0.6889(6) 0.0786(17) Uani 1 1 d .
C20 C 0.4735(9) 0.9111(3) 0.4572(6) 0.0535(16) Uani 0.65 1 d P
H20 H 0.3967 0.8937 0.4726 0.064 Uiso 0.65 1 calc PR
C21 C 0.3352(13) 0.9695(7) 0.3774(10) 0.054(3) Uani 0.35 1 d P
H21 H 0.2964 0.9429 0.4195 0.065 Uiso 0.35 1 calc PR
H18A H 0.718(6) 0.923(3) 0.446(5) 0.084(16) Uiso 1 1 d .
H19A H 0.746(6) 0.877(3) 0.742(5) 0.077(16) Uiso 1 1 d .
H18B H 0.843(7) 0.909(3) 0.602(5) 0.087(19) Uiso 1 1 d .
H19B H 0.664(5) 0.941(2) 0.747(4) 0.055(14) Uiso 1 1 d .
H18C H 0.796(6) 0.977(3) 0.560(5) 0.078(18) Uiso 1 1 d .
H19C H 0.563(9) 0.885(4) 0.680(6) 0.12(3) Uiso 1 1 d .
N1 N -0.0050(3) 0.87875(12) 0.2174(2) 0.0250(5) Uani 1 1 d .
N2 N -0.3517(3) 0.76442(16) 0.4036(3) 0.0371(7) Uani 1 1 d .
N3 N 0.6167(6) 0.9122(3) 0.5559(5) 0.0491(12) Uani 0.65 1 d P
N4 N 0.7127(11) 0.9664(6) 0.6337(9) 0.053(3) Uani 0.35 1 d P
O1 O 0.2321(3) 0.76620(11) 0.3895(2) 0.0389(6) Uani 1 1 d .
O2 O 0.0135(3) 0.70931(14) 0.2843(3) 0.0502(7) Uani 1 1 d .
O3 O 0.1340(2) 0.71104(11) 0.0936(2) 0.0295(5) Uani 1 1 d .
O4 O 0.1198(3) 0.61125(11) 0.0057(2) 0.0326(5) Uani 1 1 d .
O5 O -0.1896(2) 0.80453(11) 0.3358(2) 0.0301(5) Uani 1 1 d .
O6 O 0.4293(5) 0.9317(2) 0.3417(3) 0.0882(12) Uani 1 1 d .
Zn1 Zn 0.03000(4) 0.815287(16) 0.36681(3) 0.02201(11) Uani 1 1 d .

loop_
_atom_site_aniso_label
_atom_site_aniso_U_11
_atom_site_aniso_U_22
_atom_site_aniso_U_33
_atom_site_aniso_U_23
_atom_site_aniso_U_13
_atom_site_aniso_U_12
C1 0.0371(17) 0.0336(16) 0.0279(15) 0.0130(13) 0.0237(14) 0.0147(14)
C2 0.0272(15) 0.0244(14) 0.0299(15) 0.0021(12) 0.0171(13) 0.0021(12)
C3 0.0313(15) 0.0237(14) 0.0240(14) -0.0022(11) 0.0142(12) 0.0030(12)
C4 0.0315(15) 0.0241(14) 0.0229(14) 0.0000(11) 0.0127(12) 0.0047(12)
C5 0.0324(16) 0.0268(15) 0.0230(14) -0.0006(12) 0.0130(13) 0.0060(12)
C6 0.0356(16) 0.0273(15) 0.0229(14) -0.0005(12) 0.0154(13) 0.0052(13)
C7 0.0277(15) 0.0270(14) 0.0262(14) 0.0023(12) 0.0152(13) 0.0038(12)
C8 0.0366(17) 0.0291(16) 0.0223(14) -0.0010(12) 0.0135(13) 0.0069(13)
C9 0.0238(14) 0.0310(15) 0.0248(15) 0.0027(12) 0.0135(12) 0.0001(12)
C10 0.057(2) 0.0217(15) 0.0386(18) 0.0027(13) 0.0325(17) 0.0063(14)
C11 0.058(2) 0.0290(17) 0.0403(19) 0.0023(14) 0.0364(18) 0.0080(15)
C12 0.0318(15) 0.0254(15) 0.0215(14) 0.0057(12) 0.0144(12) 0.0072(12)
C13 0.090(3) 0.0378(19) 0.049(2) 0.0235(17) 0.053(2) 0.036(2)
C14 0.083(3) 0.038(2) 0.049(2) 0.0187(17) 0.052(2) 0.0289(19)
C15 0.0284(16) 0.0397(18) 0.0256(15) 0.0024(13) 0.0130(13) -0.0015(13)
C16 0.035(2) 0.097(4) 0.039(2) 0.025(2) 0.0182(17) -0.005(2)
C17 0.0274(18) 0.100(4) 0.0305(18) 0.006(2) 0.0092(15) -0.006(2)
C18 0.107(5) 0.066(4) 0.096(5) 0.021(3) 0.076(4) 0.018(4)
C19 0.074(4) 0.111(5) 0.062(3) 0.023(3) 0.042(3) 0.011(4)
C20 0.072(5) 0.051(4) 0.050(4) 0.011(3) 0.039(4) 0.002(3)
C21 0.035(6) 0.090(10) 0.032(5) -0.004(6) 0.014(5) 0.000(6)
N1 0.0290(13) 0.0260(12) 0.0219(12) 0.0049(10) 0.0140(10) 0.0035(10)
N2 0.0255(13) 0.0577(19) 0.0262(13) 0.0071(13) 0.0112(11) -0.0049(13)
N3 0.057(3) 0.052(3) 0.053(3) 0.009(2) 0.039(3) 0.001(3)
N4 0.037(5) 0.074(7) 0.044(5) 0.012(5) 0.016(4) -0.003(5)
O1 0.0530(15) 0.0289(12) 0.0294(12) 0.0009(10) 0.0163(11) 0.0172(11)
O2 0.0383(14) 0.0479(15) 0.076(2) 0.0239(14) 0.0369(14) 0.0180(12)
O3 0.0289(11) 0.0268(11) 0.0298(11) 0.0059(9) 0.0122(9) 0.0062(9)
O4 0.0457(13) 0.0292(11) 0.0240(10) 0.0035(9) 0.0181(10) 0.0039(10)
O5 0.0266(11) 0.0410(13) 0.0249(11) 0.0005(9) 0.0143(9) -0.0007(9)
O6 0.088(3) 0.128(4) 0.057(2) 0.000(2) 0.042(2) -0.020(2)
Zn1 0.02527(19) 0.02095(18) 0.02091(18) 0.00141(13) 0.01226(14) 0.00180(13)

loop_
_atom_type_symbol
_atom_type_description
_atom_type_scat_dispersion_real
_atom_type_scat_dispersion_imag
_atom_type_scat_source
C C 0.0033 0.0016 'International Tables Vol C Tables 4.2.6.8 and 6.1.1.4'
H H 0.0000 0.0000 'International Tables Vol C Tables 4.2.6.8 and 6.1.1.4'
N N 0.0061 0.0033 'International Tables Vol C Tables 4.2.6.8 and 6.1.1.4'
O O 0.0106 0.0060 'International Tables Vol C Tables 4.2.6.8 and 6.1.1.4'
Zn Zn 0.2839 1.4301 'International Tables Vol C Tables 4.2.6.8 and 6.1.1.4'

loop_
_geom_angle_atom_site_label_1
_geom_angle_atom_site_label_2
_geom_angle_atom_site_label_3
_geom_angle
_geom_angle_site_symmetry_1
_geom_angle_site_symmetry_3
O2 C1 O1 122.3(3) . .
O2 C1 C2 119.4(3) . .
O1 C1 C2 118.1(3) . .
C3 C2 C7 119.4(3) . .
C3 C2 C1 117.1(3) . .
C7 C2 C1 123.5(3) . .
C2 C3 C4 122.2(3) . .
C2 C3 H3 118.9 . .
C4 C3 H3 118.9 . .
C8 C4 C5 119.8(3) . .
C8 C4 C3 121.8(3) . .
C5 C4 C3 118.3(3) . .
C8 C5 C6 121.9(3) 3_666 .
C8 C5 C4 119.8(3) 3_666 .
C6 C5 C4 118.3(3) . .
C7 C6 C5 122.0(3) . .
C7 C6 H6 119.0 . .
C5 C6 H6 119.0 . .
C6 C7 C2 119.8(3) . .
C6 C7 C9 119.6(3) . .
C2 C7 C9 120.5(3) . .
C4 C8 C5 120.4(3) . 3_666
C4 C8 H8 119.8 . .
C5 C8 H8 119.8 3_666 .
O3 C9 O4 122.3(3) . .
O3 C9 C7 119.8(3) . .
O4 C9 C7 117.9(3) . .
O3 C9 Zn1 69.78(16) . 4_575
O4 C9 Zn1 52.53(14) . 4_575
C7 C9 Zn1 169.9(2) . 4_575
N1 C10 C11 123.0(3) . .
N1 C10 H10 118.5 . .
C11 C10 H10 118.5 . .
C10 C11 C12 120.6(3) . .
C10 C11 H11 119.7 . .
C12 C11 H11 119.7 . .
C11 C12 C13 116.1(3) . .
C11 C12 C12 122.5(3) . 3_575
C13 C12 C12 121.5(3) . 3_575
C14 C13 C12 120.0(3) . .
C14 C13 H13 120.0 . .
C12 C13 H13 120.0 . .
N1 C14 C13 123.1(3) . .
N1 C14 H14 118.5 . .
C13 C14 H14 118.5 . .
O5 C15 N2 124.8(3) . .
O5 C15 H15 117.6 . .
N2 C15 H15 117.6 . .
N2 C16 H16A 109.5 . .
N2 C16 H16B 109.5 . .
H16A C16 H16B 109.5 . .
N2 C16 H16C 109.5 . .
H16A C16 H16C 109.5 . .
H16B C16 H16C 109.5 . .
N2 C17 H17A 109.5 . .
N2 C17 H17B 109.5 . .
H17A C17 H17B 109.5 . .
N2 C17 H17C 109.5 . .
H17A C17 H17C 109.5 . .
H17B C17 H17C 109.5 . .
N4 C18 N3 56.8(5) . .
N4 C18 H18A 143(3) . .
N3 C18 H18A 98(3) . .
N4 C18 H18B 102(4) . .
N3 C18 H18B 107(4) . .
H18A C18 H18B 113(4) . .
N4 C18 H18C 74(4) . .
N3 C18 H18C 125(4) . .
H18A C18 H18C 108(5) . .
H18B C18 H18C 106(5) . .
N3 C19 N4 55.4(5) . .
N3 C19 H19A 113(3) . .
N4 C19 H19A 106(3) . .
N3 C19 H19B 128(3) . .
N4 C19 H19B 80(3) . .
H19A C19 H19B 103(4) . .
N3 C19 H19C 102(4) . .
N4 C19 H19C 143(4) . .
H19A C19 H19C 110(5) . .
H19B C19 H19C 100(5) . .
O6 C20 N3 126.5(6) . .
O6 C20 H20 116.7 . .
N3 C20 H20 116.7 . .
N4 C21 O6 136.5(11) 3_676 .
N4 C21 H21 111.8 3_676 .
O6 C21 H21 111.8 . .
C10 N1 C14 117.2(3) . .
C10 N1 Zn1 122.6(2) . .
C14 N1 Zn1 119.5(2) . .
C15 N2 C17 121.8(3) . .
C15 N2 C16 120.6(3) . .
C17 N2 C16 117.6(3) . .
C20 N3 C19 123.4(5) . .
C20 N3 C18 124.1(5) . .
C19 N3 C18 111.2(5) . .
C21 N4 C18 123.1(9) 3_676 .
C21 N4 C19 124.4(9) 3_676 .
C18 N4 C19 106.7(8) . .
C21 N4 H18C 95(2) 3_676 .
C18 N4 H18C 34(2) . .
C19 N4 H18C 140(2) . .
C1 O1 Zn1 92.5(2) . .
C1 O2 Zn1 85.1(2) . .
C9 O3 Zn1 81.35(17) . 4_575
C9 O4 Zn1 97.86(18) . 4_575
C15 O5 Zn1 121.6(2) . .
C20 O6 C21 76.8(6) . .
O5 Zn1 O4 102.67(9) . 4_576
O5 Zn1 N1 101.51(9) . .
O4 Zn1 N1 94.86(10) 4_576 .
O5 Zn1 O1 146.52(10) . .
O4 Zn1 O1 102.66(9) 4_576 .
N1 Zn1 O1 97.77(10) . .
O5 Zn1 O2 89.03(9) . .
O4 Zn1 O2 155.41(10) 4_576 .
N1 Zn1 O2 104.01(10) . .
O1 Zn1 O2 59.69(9) . .
O5 Zn1 O3 90.32(8) . 4_576
O4 Zn1 O3 58.48(8) 4_576 4_576
N1 Zn1 O3 152.85(9) . 4_576
O1 Zn1 O3 84.59(8) . 4_576
O2 Zn1 O3 100.50(9) . 4_576
O5 Zn1 C9 97.62(9) . 4_576
O4 Zn1 C9 29.61(9) 4_576 4_576
N1 Zn1 C9 124.29(10) . 4_576
O1 Zn1 C9 93.69(9) . 4_576
O2 Zn1 C9 128.26(10) . 4_576
O3 Zn1 C9 28.86(8) 4_576 4_576

loop_
_geom_bond_atom_site_label_1
_geom_bond_atom_site_label_2
_geom_bond_distance
_geom_bond_site_symmetry_2
C1 O2 1.243(4) .
C1 O1 1.262(4) .
C1 C2 1.502(4) .
C2 C3 1.358(4) .
C2 C7 1.442(4) .
C3 C4 1.429(4) .
C3 H3 0.9300 .
C4 C8 1.394(4) .
C4 C5 1.428(4) .
C5 C8 1.402(4) 3_666
C5 C6 1.425(4) .
C6 C7 1.360(4) .
C6 H6 0.9300 .
C7 C9 1.500(4) .
C8 C5 1.402(4) 3_666
C8 H8 0.9300 .
C9 O3 1.246(4) .
C9 O4 1.273(4) .
C10 N1 1.324(4) .
C10 C11 1.378(4) .
C10 H10 0.9300 .
C11 C12 1.378(4) .
C11 H11 0.9300 .
C12 C13 1.385(4) .
C12 C12 1.487(6) 3_575
C13 C14 1.383(5) .
C13 H13 0.9300 .
C14 N1 1.331(4) .
C14 H14 0.9300 .
C15 O5 1.251(4) .
C15 N2 1.302(4) .
C15 H15 0.9300 .
C16 N2 1.472(4) .
C16 H16A 0.9600 .
C16 H16B 0.9600 .
C16 H16C 0.9600 .
C17 N2 1.454(4) .
C17 H17A 0.9600 .
C17 H17B 0.9600 .
C17 H17C 0.9600 .
C18 N4 1.458(12) .
C18 N3 1.541(8) .
C18 H18A 1.09(5) .
C18 H18B 0.92(6) .
C18 H18C 0.86(6) .
C19 N3 1.445(7) .
C19 N4 1.612(12) .
C19 H19A 1.00(5) .
C19 H19B 0.95(4) .
C19 H19C 0.94(7) .
C20 O6 1.286(7) .
C20 N3 1.317(8) .
C20 H20 0.9300 .
C21 N4 1.337(16) 3_676
C21 O6 1.411(13) .
C21 H21 0.9300 .
N1 Zn1 2.062(2) .
N4 C21 1.337(16) 3_676
O1 Zn1 2.112(2) .
O2 Zn1 2.287(3) .
O3 Zn1 2.422(2) 4_575
O4 Zn1 2.044(2) 4_575
O5 Zn1 2.022(2) .
Zn1 O4 2.044(2) 4_576
Zn1 O3 2.422(2) 4_576

loop_
_geom_torsion_atom_site_label_1
_geom_torsion_atom_site_label_2
_geom_torsion_atom_site_label_3
_geom_torsion_atom_site_label_4
_geom_torsion
_geom_torsion_site_symmetry_1
_geom_torsion_site_symmetry_4
O2 C1 C2 C3 -108.8(4) . .
O1 C1 C2 C3 65.4(4) . .
O2 C1 C2 C7 68.0(4) . .
O1 C1 C2 C7 -117.8(3) . .
C7 C2 C3 C4 -1.5(5) . .
C1 C2 C3 C4 175.4(3) . .
C2 C3 C4 C8 -178.4(3) . .
C2 C3 C4 C5 0.9(5) . .
C8 C4 C5 C8 -0.3(5) . 3_666
C3 C4 C5 C8 -179.6(3) . 3_666
C8 C4 C5 C6 179.3(3) . .
C3 C4 C5 C6 -0.1(5) . .
C8 C5 C6 C7 179.4(3) 3_666 .
C4 C5 C6 C7 -0.1(5) . .
C5 C6 C7 C2 -0.5(5) . .
C5 C6 C7 C9 175.2(3) . .
C3 C2 C7 C6 1.3(5) . .
C1 C2 C7 C6 -175.4(3) . .
C3 C2 C7 C9 -174.3(3) . .
C1 C2 C7 C9 8.9(5) . .
C5 C4 C8 C5 0.3(5) . 3_666
C3 C4 C8 C5 179.6(3) . 3_666
C6 C7 C9 O3 -154.9(3) . .
C2 C7 C9 O3 20.7(4) . .
C6 C7 C9 O4 22.4(4) . .
C2 C7 C9 O4 -161.9(3) . .
C6 C7 C9 Zn1 4.5(14) . 4_575
C2 C7 C9 Zn1 -179.9(10) . 4_575
N1 C10 C11 C12 2.7(6) . .
C10 C11 C12 C13 -3.5(5) . .
C10 C11 C12 C12 176.9(4) . 3_575
C11 C12 C13 C14 1.9(6) . .
C12 C12 C13 C14 -178.5(4) 3_575 .
C12 C13 C14 N1 0.7(7) . .
C11 C10 N1 C14 0.0(5) . .
C11 C10 N1 Zn1 -169.8(3) . .
C13 C14 N1 C10 -1.7(6) . .
C13 C14 N1 Zn1 168.5(3) . .
O5 C15 N2 C17 -0.6(6) . .
O5 C15 N2 C16 178.6(4) . .
O6 C20 N3 C19 162.7(7) . .
O6 C20 N3 C18 -3.2(11) . .
N4 C19 N3 C20 -126.5(8) . .
N4 C19 N3 C18 41.0(6) . .
N4 C18 N3 C20 121.9(8) . .
N4 C18 N3 C19 -45.5(7) . .
N3 C18 N4 C21 -115.5(11) . 3_676
N3 C18 N4 C19 38.5(5) . .
N3 C19 N4 C21 111.1(11) . 3_676
N3 C19 N4 C18 -42.4(6) . .
O2 C1 O1 Zn1 6.1(3) . .
C2 C1 O1 Zn1 -168.0(2) . .
O1 C1 O2 Zn1 -5.6(3) . .
C2 C1 O2 Zn1 168.4(2) . .
O4 C9 O3 Zn1 -1.0(3) . 4_575
C7 C9 O3 Zn1 176.2(3) . 4_575
O3 C9 O4 Zn1 1.2(3) . 4_575
C7 C9 O4 Zn1 -176.1(2) . 4_575
N2 C15 O5 Zn1 -167.9(3) . .
N3 C20 O6 C21 -123.7(9) . .
N4 C21 O6 C20 136.8(14) 3_676 .
C15 O5 Zn1 O4 -64.6(3) . 4_576
C15 O5 Zn1 N1 -162.3(2) . .
C15 O5 Zn1 O1 73.8(3) . .
C15 O5 Zn1 O2 93.6(3) . .
C15 O5 Zn1 O3 -6.9(2) . 4_576
C15 O5 Zn1 C9 -34.9(3) . 4_576
C10 N1 Zn1 O5 -121.2(3) . .
C14 N1 Zn1 O5 69.2(3) . .
C10 N1 Zn1 O4 134.8(3) . 4_576
C14 N1 Zn1 O4 -34.8(3) . 4_576
C10 N1 Zn1 O1 31.3(3) . .
C14 N1 Zn1 O1 -138.3(3) . .
C10 N1 Zn1 O2 -29.3(3) . .
C14 N1 Zn1 O2 161.1(3) . .
C10 N1 Zn1 O3 124.6(3) . 4_576
C14 N1 Zn1 O3 -45.0(4) . 4_576
C10 N1 Zn1 C9 131.2(3) . 4_576
C14 N1 Zn1 C9 -38.4(3) . 4_576
C1 O1 Zn1 O5 19.9(3) . .
C1 O1 Zn1 O4 158.25(17) . 4_576
C1 O1 Zn1 N1 -104.96(19) . .
C1 O1 Zn1 O2 -3.24(17) . .
C1 O1 Zn1 O3 102.27(18) . 4_576
C1 O1 Zn1 C9 129.70(18) . 4_576
C1 O2 Zn1 O5 -164.19(19) . .
C1 O2 Zn1 O4 -44.8(3) . 4_576
C1 O2 Zn1 N1 94.19(19) . .
C1 O2 Zn1 O1 3.30(17) . .
C1 O2 Zn1 O3 -74.03(19) . 4_576
C1 O2 Zn1 C9 -65.2(2) . 4_576
